data_8103359
loop_
_publ_author_name
'Anita Abedi'
'Ali Reza Safari'
'Vahid Amani'

_publ_section_title
;
 Crystal structure of
 trichloro(4,4'-di-tert-butyl-2,2'-bipyridine-k2N,N')(methanol-kO)indium(III)
 --- methanol (1:0.5), InCl3(CH3OH)(C18H24N2) &#x00B7; 0.5CH3OH
;
_journal_issue 2
_journal_name_full 'Zeitschrift f\"ur Kristallographie - New Crystal Structures'
_journal_page_first 196
_journal_volume 227
_journal_year 2012
_chemical_formula_moiety 2(C19H28Cl3InN2O),CH4O
_chemical_formula_sum 'C19.5 H30 Cl3 In N2 O1.5'
_chemical_formula_weight 537.62
_space_group_IT_number 14
_symmetry_cell_setting monoclinic
_symmetry_space_group_name_Hall '-P 2yn'
_symmetry_space_group_name_H-M 'P 1 21/n 1'
_atom_sites_solution_hydrogens geom
_atom_sites_solution_primary direct
_atom_sites_solution_secondary difmap
_audit_creation_method SHELXL-97
_cell_angle_alpha 90.00
_cell_angle_beta 106.513(5)
_cell_angle_gamma 90.00
_cell_formula_units_Z 8
_cell_length_a 14.2031(9)
_cell_length_b 16.9331(7)
_cell_length_c 21.7111(13)
_cell_measurement_reflns_used 1815
_cell_measurement_temperature 298(2)
_cell_measurement_theta_max 29.28
_cell_measurement_theta_min 1.92
_cell_volume 5006.2(5)
_computing_cell_refinement 'Bruker SMART'
_computing_data_collection 'Bruker SMART'
_computing_data_reduction 'Bruker SHELXTL'
_computing_molecular_graphics 'ORTEP-3 for Windows (Farrugia, 1997)'
_computing_publication_material 'WinGX (Farrugia, 1999)'
_computing_structure_refinement 'SHELXTL ver. 5.1 (Sheldrick, 1998b)'
_computing_structure_solution 'SHELXTL ver. 5.1 (Sheldrick, 1998b)'
_diffrn_ambient_temperature 298(2)
_diffrn_measured_fraction_theta_full 0.982
_diffrn_measured_fraction_theta_max 0.982
_diffrn_measurement_device_type 'CCD area detector'
_diffrn_measurement_method 'phi and omega scans'
_diffrn_radiation_monochromator graphite
_diffrn_radiation_source 'fine-focus sealed tube'
_diffrn_radiation_type MoK\a
_diffrn_radiation_wavelength 0.71073
_diffrn_reflns_av_R_equivalents 0.0620
_diffrn_reflns_av_sigmaI/netI 0.0609
_diffrn_reflns_limit_h_max 13
_diffrn_reflns_limit_h_min -19
_diffrn_reflns_limit_k_max 20
_diffrn_reflns_limit_k_min -23
_diffrn_reflns_limit_l_max 29
_diffrn_reflns_limit_l_min -29
_diffrn_reflns_number 29055
_diffrn_reflns_theta_full 29.28
_diffrn_reflns_theta_max 29.28
_diffrn_reflns_theta_min 1.92
_diffrn_standards_number 0
_exptl_absorpt_coefficient_mu 1.278
_exptl_absorpt_correction_T_max 0.8200
_exptl_absorpt_correction_T_min 0.7291
_exptl_absorpt_correction_type multi-scan
_exptl_absorpt_process_details 'SADABS (Sheldric, 1998a)'
_exptl_crystal_colour Colorless
_exptl_crystal_density_diffrn 1.427
_exptl_crystal_density_method 'not measured'
_exptl_crystal_description Block
_exptl_crystal_F_000 2184
_exptl_crystal_size_max 0.40
_exptl_crystal_size_mid 0.19
_exptl_crystal_size_min 0.15
_refine_diff_density_max 1.083
_refine_diff_density_min -0.707
_refine_diff_density_rms 0.093
_refine_ls_extinction_method none
_refine_ls_goodness_of_fit_ref 1.047
_refine_ls_hydrogen_treatment constr
_refine_ls_matrix_type full
_refine_ls_number_parameters 500
_refine_ls_number_reflns 13419
_refine_ls_number_restraints 0
_refine_ls_restrained_S_all 1.047
_refine_ls_R_factor_all 0.0977
_refine_ls_R_factor_gt 0.0615
_refine_ls_shift/su_max 0.487
_refine_ls_shift/su_mean 0.009
_refine_ls_structure_factor_coef Fsqd
_refine_ls_weighting_details 'calc w=1/[\s^2^(Fo^2^)+(0.0591P)^2^+5.1806P] where P=(Fo^2^+2Fc^2^)/3'
_refine_ls_weighting_scheme calc
_refine_ls_wR_factor_gt 0.1327
_refine_ls_wR_factor_ref 0.1472
_reflns_number_gt 9220
_reflns_number_total 13419
_reflns_threshold_expression >2sigma(I)
_cod_data_source_file 1267-3714.cff
_cod_data_source_block InCl3_va_4,4-ditert
_cod_depositor_comments
;
The following automatic conversions were performed:

'_symmetry_cell_setting' value 'Monoclinic' changed to 'monoclinic'
according to /home/saulius/struct/CIF-dictionaries/cif_core.dic
dictionary named 'cif_core.dic' version 2.4.1 from 2010-06-29.

Automatic conversion script
Id: cif_fix_values 1891 2012-01-12 08:04:46Z andrius 
;
_cod_original_sg_symbol_H-M P21/n
_cod_database_code 8103359

loop_
_symmetry_equiv_pos_as_xyz
'x, y, z'
'-x+1/2, y+1/2, -z+1/2'
'-x, -y, -z'
'x-1/2, -y-1/2, z-1/2'

loop_
_atom_site_label
_atom_site_type_symbol
_atom_site_fract_x
_atom_site_fract_y
_atom_site_fract_z
_atom_site_U_iso_or_equiv
_atom_site_adp_type
_atom_site_occupancy
_atom_site_symmetry_multiplicity
_atom_site_calc_flag
_atom_site_refinement_flags
C1 C 0.3853(5) 0.1885(3) 0.1635(3) 0.0621(15) Uani 1 1 d .
H1 H 0.4430 0.1594 0.1770 0.074 Uiso 1 1 calc R
C2 C 0.2985(5) 0.1494(4) 0.1387(3) 0.0651(15) Uani 1 1 d .
H2 H 0.2986 0.0945 0.1367 0.078 Uiso 1 1 calc R
C3 C 0.2109(4) 0.1896(3) 0.1166(3) 0.0550(13) Uani 1 1 d .
C4 C 0.1134(5) 0.1473(4) 0.0918(4) 0.0734(18) Uani 1 1 d .
C5 C 0.0914(7) 0.1038(6) 0.1477(4) 0.109(3) Uani 1 1 d .
H5A H 0.0893 0.1410 0.1807 0.131 Uiso 1 1 calc R
H5B H 0.1419 0.0655 0.1648 0.131 Uiso 1 1 calc R
H5C H 0.0291 0.0776 0.1328 0.131 Uiso 1 1 calc R
C6 C 0.0290(6) 0.2033(6) 0.0612(6) 0.125(4) Uani 1 1 d .
H6A H 0.0422 0.2299 0.0255 0.150 Uiso 1 1 calc R
H6B H 0.0225 0.2416 0.0924 0.150 Uiso 1 1 calc R
H6C H -0.0309 0.1738 0.0464 0.150 Uiso 1 1 calc R
C7 C 0.1220(8) 0.0874(5) 0.0402(4) 0.113(3) Uani 1 1 d .
H7A H 0.1731 0.0501 0.0588 0.136 Uiso 1 1 calc R
H7B H 0.1374 0.1149 0.0056 0.136 Uiso 1 1 calc R
H7C H 0.0608 0.0600 0.0241 0.136 Uiso 1 1 calc R
C8 C 0.2172(4) 0.2714(3) 0.1218(2) 0.0458(11) Uani 1 1 d .
H8 H 0.1605 0.3016 0.1072 0.055 Uiso 1 1 calc R
C9 C 0.3057(3) 0.3085(3) 0.1481(2) 0.0403(10) Uani 1 1 d .
C10 C 0.3150(4) 0.3960(3) 0.1548(2) 0.0406(10) Uani 1 1 d .
C11 C 0.2342(4) 0.4457(3) 0.1382(2) 0.0469(11) Uani 1 1 d .
H11 H 0.1716 0.4243 0.1226 0.056 Uiso 1 1 calc R
C12 C 0.2454(4) 0.5268(3) 0.1446(3) 0.0535(12) Uani 1 1 d .
C13 C 0.1566(5) 0.5824(4) 0.1284(4) 0.0748(19) Uani 1 1 d .
C14 C 0.1671(9) 0.6390(8) 0.0768(6) 0.165(6) Uani 1 1 d .
H14A H 0.1704 0.6097 0.0396 0.198 Uiso 1 1 calc R
H14B H 0.2261 0.6694 0.0927 0.198 Uiso 1 1 calc R
H14C H 0.1115 0.6738 0.0654 0.198 Uiso 1 1 calc R
C15 C 0.0610(7) 0.5412(7) 0.0991(7) 0.168(6) Uani 1 1 d .
H15A H 0.0503 0.5022 0.1285 0.202 Uiso 1 1 calc R
H15B H 0.0630 0.5159 0.0599 0.202 Uiso 1 1 calc R
H15C H 0.0085 0.5790 0.0901 0.202 Uiso 1 1 calc R
C16 C 0.1540(11) 0.6257(10) 0.1849(6) 0.223(10) Uani 1 1 d .
H16A H 0.2136 0.6555 0.2004 0.268 Uiso 1 1 calc R
H16B H 0.1479 0.5895 0.2176 0.268 Uiso 1 1 calc R
H16C H 0.0989 0.6611 0.1745 0.268 Uiso 1 1 calc R
C17 C 0.3402(4) 0.5551(4) 0.1677(3) 0.0610(14) Uani 1 1 d .
H17 H 0.3516 0.6092 0.1722 0.073 Uiso 1 1 calc R
C18 C 0.4173(4) 0.5032(3) 0.1840(3) 0.0562(13) Uani 1 1 d .
H18 H 0.4804 0.5234 0.2000 0.067 Uiso 1 1 calc R
C19 C 0.5562(6) 0.3288(7) 0.3590(3) 0.126(4) Uani 1 1 d .
H19A H 0.6030 0.3712 0.3661 0.151 Uiso 1 1 calc R
H19C H 0.5900 0.2792 0.3628 0.151 Uiso 1 1 calc R
H19B H 0.5204 0.3315 0.3904 0.151 Uiso 1 1 calc R
C20 C -0.1099(4) 0.1872(3) 0.2291(2) 0.0496(12) Uani 1 1 d .
H20 H -0.0712 0.1652 0.2672 0.060 Uiso 1 1 calc R
C21 C -0.1656(4) 0.1382(3) 0.1824(2) 0.0526(13) Uani 1 1 d .
H21 H -0.1639 0.0839 0.1893 0.063 Uiso 1 1 calc R
C22 C -0.2241(4) 0.1689(3) 0.1253(2) 0.0456(11) Uani 1 1 d .
C23 C -0.2879(5) 0.1152(3) 0.0737(3) 0.0575(14) Uani 1 1 d .
C24 C -0.2298(8) 0.0460(6) 0.0618(5) 0.124(4) Uani 1 1 d .
H24A H -0.2054 0.0164 0.1008 0.149 Uiso 1 1 calc R
H24B H -0.1756 0.0644 0.0475 0.149 Uiso 1 1 calc R
H24C H -0.2711 0.0127 0.0293 0.149 Uiso 1 1 calc R
C25 C -0.3323(12) 0.1576(6) 0.0132(4) 0.186(8) Uani 1 1 d .
H25A H -0.2814 0.1796 -0.0027 0.224 Uiso 1 1 calc R
H25B H -0.3735 0.1993 0.0207 0.224 Uiso 1 1 calc R
H25C H -0.3710 0.1215 -0.0180 0.224 Uiso 1 1 calc R
C26 C -0.3702(9) 0.0837(8) 0.0991(6) 0.157(6) Uani 1 1 d .
H26A H -0.4076 0.1271 0.1082 0.189 Uiso 1 1 calc R
H26B H -0.3425 0.0541 0.1377 0.189 Uiso 1 1 calc R
H26C H -0.4123 0.0501 0.0674 0.189 Uiso 1 1 calc R
C27 C -0.2240(4) 0.2501(3) 0.1190(2) 0.0435(10) Uani 1 1 d .
H27 H -0.2631 0.2731 0.0815 0.052 Uiso 1 1 calc R
C28 C -0.1673(3) 0.2981(3) 0.1669(2) 0.0381(9) Uani 1 1 d .
C29 C -0.1689(3) 0.3852(3) 0.1638(2) 0.0386(9) Uani 1 1 d .
C30 C -0.2289(4) 0.4264(3) 0.1119(2) 0.0416(10) Uani 1 1 d .
H30 H -0.2663 0.3989 0.0762 0.050 Uiso 1 1 calc R
C31 C -0.2332(4) 0.5080(3) 0.1130(2) 0.0434(10) Uani 1 1 d .
C32 C -0.3031(4) 0.5558(3) 0.0591(2) 0.0510(12) Uani 1 1 d .
C33 C -0.2462(6) 0.6219(5) 0.0367(4) 0.088(2) Uani 1 1 d .
H33A H -0.1954 0.5991 0.0212 0.105 Uiso 1 1 calc R
H33B H -0.2174 0.6564 0.0721 0.105 Uiso 1 1 calc R
H33C H -0.2904 0.6514 0.0028 0.105 Uiso 1 1 calc R
C34 C -0.3535(5) 0.5045(4) 0.0017(3) 0.0652(16) Uani 1 1 d .
H34A H -0.3906 0.4638 0.0151 0.078 Uiso 1 1 calc R
H34B H -0.3050 0.4808 -0.0154 0.078 Uiso 1 1 calc R
H34C H -0.3969 0.5365 -0.0307 0.078 Uiso 1 1 calc R
C35 C -0.3817(6) 0.5907(5) 0.0869(3) 0.080(2) Uani 1 1 d .
H35A H -0.3511 0.6240 0.1227 0.096 Uiso 1 1 calc R
H35B H -0.4162 0.5487 0.1008 0.096 Uiso 1 1 calc R
H35C H -0.4271 0.6213 0.0544 0.096 Uiso 1 1 calc R
C36 C -0.1731(4) 0.5454(3) 0.1663(2) 0.0533(13) Uani 1 1 d .
H36 H -0.1728 0.6002 0.1686 0.064 Uiso 1 1 calc R
C37 C -0.1141(4) 0.5023(3) 0.2156(2) 0.0522(13) Uani 1 1 d .
H37 H -0.0746 0.5289 0.2511 0.063 Uiso 1 1 calc R
C38 C -0.1437(9) 0.3359(7) 0.3989(5) 0.130(4) Uani 1 1 d .
H38A H -0.0989 0.3695 0.4291 0.156 Uiso 1 1 calc R
H38B H -0.1253 0.2817 0.4082 0.156 Uiso 1 1 calc R
H38C H -0.2091 0.3441 0.4020 0.156 Uiso 1 1 calc R
C39 C 0.3098(8) 0.3734(8) 0.3737(5) 0.129(4) Uani 1 1 d .
H39C H 0.3729 0.3809 0.4042 0.154 Uiso 1 1 calc R
H39B H 0.2816 0.3247 0.3827 0.154 Uiso 1 1 calc R
H39A H 0.2674 0.4165 0.3766 0.154 Uiso 1 1 calc R
N1 N 0.3899(3) 0.2670(2) 0.1691(2) 0.0480(10) Uani 1 1 d .
N2 N 0.4062(3) 0.4249(2) 0.17785(19) 0.0446(9) Uani 1 1 d .
N3 N -0.1096(3) 0.2663(2) 0.22155(17) 0.0419(9) Uani 1 1 d .
N4 N -0.1109(3) 0.4233(2) 0.21484(18) 0.0416(9) Uani 1 1 d .
O1 O 0.4908(4) 0.3357(4) 0.29737(19) 0.0843(17) Uani 1 1 d .
H1B H 0.437(5) 0.338(3) 0.302(3) 0.047(16) Uiso 1 1 d .
O2 O -0.1405(4) 0.3548(4) 0.3346(2) 0.0730(15) Uani 1 1 d .
H2B H -0.179(6) 0.362(5) 0.311(4) 0.09(3) Uiso 1 1 d .
O3 O 0.3200(5) 0.3706(7) 0.3151(4) 0.158(4) Uani 1 1 d .
H3 H 0.262(10) 0.364(7) 0.293(6) 0.16(5) Uiso 1 1 d .
In1 In 0.53301(2) 0.33593(2) 0.202300(16) 0.04377(10) Uani 1 1 d .
In2 In -0.00933(2) 0.34948(2) 0.293047(15) 0.04074(9) Uani 1 1 d .
Cl1 Cl 0.53903(11) 0.33723(10) 0.09204(6) 0.0609(3) Uani 1 1 d .
Cl2 Cl 0.63412(12) 0.22299(11) 0.24352(8) 0.0755(5) Uani 1 1 d .
Cl3 Cl 0.65565(10) 0.43605(10) 0.24974(8) 0.0671(4) Uani 1 1 d .
Cl4 Cl 0.10682(12) 0.33984(13) 0.22760(8) 0.0815(5) Uani 1 1 d .
Cl5 Cl 0.05839(12) 0.24471(9) 0.36774(7) 0.0672(4) Uani 1 1 d .
Cl6 Cl 0.06133(12) 0.46345(9) 0.35656(7) 0.0679(4) Uani 1 1 d .

loop_
_atom_site_aniso_label
_atom_site_aniso_U_11
_atom_site_aniso_U_22
_atom_site_aniso_U_33
_atom_site_aniso_U_23
_atom_site_aniso_U_13
_atom_site_aniso_U_12
C1 0.056(3) 0.042(3) 0.086(4) 0.008(3) 0.017(3) 0.006(3)
C2 0.066(4) 0.042(3) 0.091(4) -0.004(3) 0.026(3) 0.002(3)
C3 0.055(3) 0.054(3) 0.057(3) -0.010(2) 0.017(2) -0.002(3)
C4 0.065(4) 0.060(4) 0.091(4) -0.022(3) 0.016(3) -0.015(3)
C5 0.087(6) 0.117(8) 0.131(7) -0.008(6) 0.043(5) -0.048(6)
C6 0.063(5) 0.094(7) 0.193(10) -0.041(7) -0.006(6) -0.021(5)
C7 0.115(7) 0.098(6) 0.116(7) -0.061(5) 0.017(6) -0.029(5)
C8 0.039(2) 0.049(3) 0.048(2) -0.003(2) 0.010(2) 0.002(2)
C9 0.040(2) 0.040(2) 0.043(2) 0.0038(18) 0.0148(19) 0.0036(19)
C10 0.037(2) 0.044(3) 0.044(2) 0.0021(18) 0.0161(19) 0.0022(19)
C11 0.037(2) 0.044(3) 0.060(3) 0.003(2) 0.014(2) 0.005(2)
C12 0.050(3) 0.048(3) 0.068(3) 0.007(2) 0.026(3) 0.015(2)
C13 0.065(4) 0.051(4) 0.109(5) 0.003(3) 0.026(4) 0.018(3)
C14 0.136(10) 0.151(11) 0.207(13) 0.098(10) 0.047(9) 0.079(9)
C15 0.068(6) 0.109(8) 0.305(17) 0.020(10) 0.014(8) 0.042(6)
C16 0.187(14) 0.31(2) 0.150(10) -0.074(12) 0.006(9) 0.186(15)
C17 0.060(3) 0.044(3) 0.080(4) -0.002(3) 0.022(3) 0.004(3)
C18 0.045(3) 0.044(3) 0.077(4) -0.004(2) 0.014(3) -0.002(2)
C19 0.069(5) 0.243(14) 0.063(4) 0.015(6) 0.014(4) 0.007(7)
C20 0.054(3) 0.038(2) 0.049(3) 0.008(2) 0.001(2) 0.003(2)
C21 0.063(3) 0.031(2) 0.059(3) 0.004(2) 0.011(2) 0.002(2)
C22 0.047(3) 0.039(2) 0.051(3) -0.0058(19) 0.013(2) -0.003(2)
C23 0.062(3) 0.043(3) 0.062(3) -0.015(2) 0.009(3) -0.006(3)
C24 0.125(8) 0.093(7) 0.134(7) -0.066(6) 0.004(6) 0.012(6)
C25 0.32(2) 0.082(6) 0.075(5) -0.009(5) -0.073(9) -0.037(9)
C26 0.131(9) 0.186(12) 0.174(10) -0.098(9) 0.075(8) -0.105(9)
C27 0.047(3) 0.036(2) 0.044(2) 0.0012(18) 0.007(2) 0.002(2)
C28 0.037(2) 0.032(2) 0.043(2) -0.0002(17) 0.0079(18) 0.0022(18)
C29 0.038(2) 0.034(2) 0.042(2) -0.0024(17) 0.0092(18) 0.0013(18)
C30 0.046(3) 0.037(2) 0.040(2) -0.0010(17) 0.0078(19) -0.0007(19)
C31 0.047(3) 0.039(2) 0.046(2) 0.0039(19) 0.015(2) 0.006(2)
C32 0.055(3) 0.043(3) 0.052(3) 0.009(2) 0.011(2) 0.006(2)
C33 0.100(6) 0.066(4) 0.088(5) 0.032(4) 0.012(4) -0.006(4)
C34 0.073(4) 0.061(4) 0.052(3) 0.010(3) 0.003(3) 0.015(3)
C35 0.076(5) 0.085(5) 0.079(4) 0.011(4) 0.021(4) 0.036(4)
C36 0.062(3) 0.033(2) 0.060(3) -0.001(2) 0.011(2) -0.001(2)
C37 0.061(3) 0.036(3) 0.051(3) -0.006(2) 0.002(2) -0.002(2)
C38 0.109(8) 0.139(10) 0.158(10) -0.003(7) 0.065(7) 0.019(7)
C39 0.090(7) 0.161(10) 0.137(9) -0.034(8) 0.034(6) 0.014(7)
N1 0.043(2) 0.041(2) 0.061(2) 0.0076(18) 0.0166(19) 0.0040(18)
N2 0.039(2) 0.042(2) 0.052(2) -0.0017(17) 0.0121(17) 0.0033(17)
N3 0.042(2) 0.037(2) 0.0426(19) -0.0006(15) 0.0060(16) 0.0014(17)
N4 0.041(2) 0.036(2) 0.0429(19) -0.0006(15) 0.0046(16) -0.0035(16)
O1 0.055(3) 0.150(6) 0.050(2) 0.011(3) 0.018(2) 0.010(3)
O2 0.049(2) 0.118(4) 0.053(2) 0.006(3) 0.015(2) 0.012(3)
O3 0.062(4) 0.328(14) 0.091(4) -0.003(6) 0.032(3) -0.002(6)
In1 0.03568(16) 0.04596(19) 0.04915(18) 0.00674(14) 0.01120(13) 0.00495(14)
In2 0.03672(16) 0.04194(18) 0.04063(16) -0.00161(13) 0.00627(12) 0.00141(13)
Cl1 0.0568(7) 0.0736(9) 0.0553(7) 0.0110(6) 0.0206(6) 0.0088(7)
Cl2 0.0654(9) 0.0700(10) 0.0894(10) 0.0327(8) 0.0189(8) 0.0250(8)
Cl3 0.0437(7) 0.0645(9) 0.0883(10) -0.0168(8) 0.0108(7) -0.0039(6)
Cl4 0.0578(9) 0.1243(16) 0.0708(9) -0.0146(10) 0.0319(7) -0.0052(10)
Cl5 0.0730(9) 0.0540(8) 0.0590(7) 0.0066(6) -0.0065(7) 0.0114(7)
Cl6 0.0730(9) 0.0523(8) 0.0622(8) -0.0092(6) -0.0069(7) -0.0045(7)

loop_
_atom_type_symbol
_atom_type_description
_atom_type_scat_dispersion_real
_atom_type_scat_dispersion_imag
_atom_type_scat_source
C C 0.0033 0.0016 'International Tables Vol C Tables 4.2.6.8 and 6.1.1.4'
H H 0.0000 0.0000 'International Tables Vol C Tables 4.2.6.8 and 6.1.1.4'
N N 0.0061 0.0033 'International Tables Vol C Tables 4.2.6.8 and 6.1.1.4'
O O 0.0106 0.0060 'International Tables Vol C Tables 4.2.6.8 and 6.1.1.4'
In In -0.7276 1.3100 'International Tables Vol C Tables 4.2.6.8 and 6.1.1.4'
Cl Cl 0.1484 0.1585 'International Tables Vol C Tables 4.2.6.8 and 6.1.1.4'

loop_
_geom_angle_atom_site_label_1
_geom_angle_atom_site_label_2
_geom_angle_atom_site_label_3
_geom_angle
N1 C1 C2 122.3(6)
N1 C1 H1 118.9
C2 C1 H1 118.9
C1 C2 C3 121.3(5)
C1 C2 H2 119.3
C3 C2 H2 119.3
C2 C3 C8 115.7(5)
C2 C3 C4 122.2(6)
C8 C3 C4 122.0(5)
C3 C4 C6 112.7(6)
C3 C4 C5 108.6(6)
C6 C4 C5 109.5(8)
C3 C4 C7 108.4(6)
C6 C4 C7 107.8(7)
C5 C4 C7 109.7(7)
C4 C5 H5A 109.5
C4 C5 H5B 109.5
H5A C5 H5B 109.5
C4 C5 H5C 109.5
H5A C5 H5C 109.5
H5B C5 H5C 109.5
C4 C6 H6A 109.5
C4 C6 H6B 109.5
H6A C6 H6B 109.5
C4 C6 H6C 109.5
H6A C6 H6C 109.5
H6B C6 H6C 109.5
C4 C7 H7A 109.5
C4 C7 H7B 109.5
H7A C7 H7B 109.5
C4 C7 H7C 109.5
H7A C7 H7C 109.5
H7B C7 H7C 109.5
C9 C8 C3 121.2(5)
C9 C8 H8 119.4
C3 C8 H8 119.4
N1 C9 C8 121.2(4)
N1 C9 C10 116.1(4)
C8 C9 C10 122.7(4)
N2 C10 C11 121.0(5)
N2 C10 C9 116.7(4)
C11 C10 C9 122.3(4)
C12 C11 C10 120.9(5)
C12 C11 H11 119.6
C10 C11 H11 119.6
C17 C12 C11 116.9(5)
C17 C12 C13 121.5(5)
C11 C12 C13 121.5(5)
C16 C13 C15 111.1(11)
C16 C13 C14 109.9(11)
C15 C13 C14 104.4(9)
C16 C13 C12 109.7(7)
C15 C13 C12 113.5(6)
C14 C13 C12 108.1(7)
C13 C14 H14A 109.5
C13 C14 H14B 109.5
H14A C14 H14B 109.5
C13 C14 H14C 109.5
H14A C14 H14C 109.5
H14B C14 H14C 109.5
C13 C15 H15A 109.5
C13 C15 H15B 109.5
H15A C15 H15B 109.5
C13 C15 H15C 109.5
H15A C15 H15C 109.5
H15B C15 H15C 109.5
C13 C16 H16A 109.5
C13 C16 H16B 109.5
H16A C16 H16B 109.5
C13 C16 H16C 109.5
H16A C16 H16C 109.5
H16B C16 H16C 109.5
C18 C17 C12 119.7(5)
C18 C17 H17 120.2
C12 C17 H17 120.2
N2 C18 C17 123.2(5)
N2 C18 H18 118.4
C17 C18 H18 118.4
O1 C19 H19A 109.5
O1 C19 H19C 109.5
H19A C19 H19C 109.5
O1 C19 H19B 109.5
H19A C19 H19B 109.5
H19C C19 H19B 109.5
N3 C20 C21 122.1(4)
N3 C20 H20 119.0
C21 C20 H20 119.0
C20 C21 C22 120.5(5)
C20 C21 H21 119.7
C22 C21 H21 119.7
C27 C22 C21 116.5(4)
C27 C22 C23 122.5(5)
C21 C22 C23 121.0(5)
C25 C23 C24 110.1(8)
C25 C23 C26 108.4(10)
C24 C23 C26 107.8(8)
C25 C23 C22 112.3(5)
C24 C23 C22 110.6(5)
C26 C23 C22 107.5(5)
C23 C24 H24A 109.5
C23 C24 H24B 109.5
H24A C24 H24B 109.5
C23 C24 H24C 109.5
H24A C24 H24C 109.5
H24B C24 H24C 109.5
C23 C25 H25A 109.5
C23 C25 H25B 109.5
H25A C25 H25B 109.5
C23 C25 H25C 109.5
H25A C25 H25C 109.5
H25B C25 H25C 109.5
C23 C26 H26A 109.5
C23 C26 H26B 109.5
H26A C26 H26B 109.5
C23 C26 H26C 109.5
H26A C26 H26C 109.5
H26B C26 H26C 109.5
C22 C27 C28 121.7(4)
C22 C27 H27 119.1
C28 C27 H27 119.1
N3 C28 C27 120.4(4)
N3 C28 C29 115.9(4)
C27 C28 C29 123.7(4)
N4 C29 C30 121.3(4)
N4 C29 C28 116.3(4)
C30 C29 C28 122.4(4)
C31 C30 C29 120.4(4)
C31 C30 H30 119.8
C29 C30 H30 119.8
C36 C31 C30 117.0(4)
C36 C31 C32 120.5(4)
C30 C31 C32 122.5(4)
C34 C32 C35 108.5(5)
C34 C32 C31 112.0(4)
C35 C32 C31 106.9(4)
C34 C32 C33 108.9(5)
C35 C32 C33 110.6(6)
C31 C32 C33 110.0(5)
C32 C33 H33A 109.5
C32 C33 H33B 109.5
H33A C33 H33B 109.5
C32 C33 H33C 109.5
H33A C33 H33C 109.5
H33B C33 H33C 109.5
C32 C34 H34A 109.5
C32 C34 H34B 109.5
H34A C34 H34B 109.5
C32 C34 H34C 109.5
H34A C34 H34C 109.5
H34B C34 H34C 109.5
C32 C35 H35A 109.5
C32 C35 H35B 109.5
H35A C35 H35B 109.5
C32 C35 H35C 109.5
H35A C35 H35C 109.5
H35B C35 H35C 109.5
C37 C36 C31 120.4(5)
C37 C36 H36 119.8
C31 C36 H36 119.8
N4 C37 C36 122.5(5)
N4 C37 H37 118.7
C36 C37 H37 118.7
O2 C38 H38A 109.5
O2 C38 H38B 109.5
H38A C38 H38B 109.5
O2 C38 H38C 109.5
H38A C38 H38C 109.5
H38B C38 H38C 109.5
O3 C39 H39C 109.5
O3 C39 H39B 109.4
H39C C39 H39B 109.5
O3 C39 H39A 109.6
H39C C39 H39A 109.5
H39B C39 H39A 109.5
C1 N1 C9 118.2(5)
C1 N1 In1 123.8(4)
C9 N1 In1 117.7(3)
C18 N2 C10 118.2(4)
C18 N2 In1 124.5(4)
C10 N2 In1 117.3(3)
C28 N3 C20 118.8(4)
C28 N3 In2 117.4(3)
C20 N3 In2 123.7(3)
C37 N4 C29 118.4(4)
C37 N4 In2 123.9(3)
C29 N4 In2 117.7(3)
C19 O1 In1 125.8(5)
C19 O1 H1B 107(4)
In1 O1 H1B 127(4)
C38 O2 In2 128.6(5)
C38 O2 H2B 123(8)
In2 O2 H2B 108(8)
C39 O3 H3 101(9)
N1 In1 N2 72.03(15)
N1 In1 O1 81.19(17)
N2 In1 O1 79.73(17)
N1 In1 Cl2 95.46(11)
N2 In1 Cl2 162.81(12)
O1 In1 Cl2 86.84(15)
N1 In1 Cl1 88.32(11)
N2 In1 Cl1 90.65(11)
O1 In1 Cl1 167.52(12)
Cl2 In1 Cl1 100.95(6)
N1 In1 Cl3 163.03(12)
N2 In1 Cl3 93.48(11)
O1 In1 Cl3 87.68(15)
Cl2 In1 Cl3 96.68(6)
Cl1 In1 Cl3 100.93(6)
N4 In2 N3 71.82(14)
N4 In2 O2 81.80(17)
N3 In2 O2 82.61(17)
N4 In2 Cl5 163.13(11)
N3 In2 Cl5 93.21(10)
O2 In2 Cl5 88.73(15)
N4 In2 Cl6 93.43(10)
N3 In2 Cl6 164.19(11)
O2 In2 Cl6 89.79(15)
Cl5 In2 Cl6 100.50(5)
N4 In2 Cl4 89.57(12)
N3 In2 Cl4 87.55(11)
O2 In2 Cl4 168.54(13)
Cl5 In2 Cl4 97.72(7)
Cl6 In2 Cl4 98.28(7)

loop_
_geom_bond_atom_site_label_1
_geom_bond_atom_site_label_2
_geom_bond_distance
C1 N1 1.334(7)
C1 C2 1.368(9)
C1 H1 0.9300
C2 C3 1.379(8)
C2 H2 0.9300
C3 C8 1.391(8)
C3 C4 1.516(9)
C4 C6 1.525(11)
C4 C5 1.525(11)
C4 C7 1.542(10)
C5 H5A 0.9600
C5 H5B 0.9600
C5 H5C 0.9600
C6 H6A 0.9600
C6 H6B 0.9600
C6 H6C 0.9600
C7 H7A 0.9600
C7 H7B 0.9600
C7 H7C 0.9600
C8 C9 1.376(7)
C8 H8 0.9300
C9 N1 1.349(6)
C9 C10 1.489(7)
C10 N2 1.341(6)
C10 C11 1.386(7)
C11 C12 1.386(8)
C11 H11 0.9300
C12 C17 1.383(8)
C12 C13 1.532(8)
C13 C16 1.439(12)
C13 C15 1.498(12)
C13 C14 1.514(13)
C14 H14A 0.9600
C14 H14B 0.9600
C14 H14C 0.9600
C15 H15A 0.9600
C15 H15B 0.9600
C15 H15C 0.9600
C16 H16A 0.9600
C16 H16B 0.9600
C16 H16C 0.9600
C17 C18 1.370(8)
C17 H17 0.9300
C18 N2 1.337(7)
C18 H18 0.9300
C19 O1 1.400(8)
C19 H19A 0.9600
C19 H19C 0.9600
C19 H19B 0.9600
C20 N3 1.349(6)
C20 C21 1.374(7)
C20 H20 0.9300
C21 C22 1.383(7)
C21 H21 0.9300
C22 C27 1.382(7)
C22 C23 1.525(7)
C23 C25 1.473(10)
C23 C24 1.499(10)
C23 C26 1.523(12)
C24 H24A 0.9600
C24 H24B 0.9600
C24 H24C 0.9600
C25 H25A 0.9600
C25 H25B 0.9600
C25 H25C 0.9600
C26 H26A 0.9600
C26 H26B 0.9600
C26 H26C 0.9600
C27 C28 1.383(6)
C27 H27 0.9300
C28 N3 1.348(5)
C28 C29 1.477(6)
C29 N4 1.343(6)
C29 C30 1.392(6)
C30 C31 1.383(7)
C30 H30 0.9300
C31 C36 1.381(7)
C31 C32 1.533(7)
C32 C34 1.521(8)
C32 C35 1.530(9)
C32 C33 1.537(9)
C33 H33A 0.9600
C33 H33B 0.9600
C33 H33C 0.9600
C34 H34A 0.9600
C34 H34B 0.9600
C34 H34C 0.9600
C35 H35A 0.9600
C35 H35B 0.9600
C35 H35C 0.9600
C36 C37 1.369(7)
C36 H36 0.9300
C37 N4 1.339(6)
C37 H37 0.9300
C38 O2 1.446(12)
C38 H38A 0.9600
C38 H38B 0.9600
C38 H38C 0.9600
C39 O3 1.322(12)
C39 H39C 0.9600
C39 H39B 0.9600
C39 H39A 0.9600
N1 In1 2.277(4)
N2 In1 2.292(4)
N3 In2 2.273(4)
N4 In2 2.266(4)
O1 In1 2.307(4)
O1 H1B 0.80(6)
O2 In2 2.290(5)
O2 H2B 0.65(8)
O3 H3 0.83(13)
In1 Cl2 2.4062(15)
In1 Cl1 2.4196(14)
In1 Cl3 2.4392(15)
In2 Cl5 2.4115(14)
In2 Cl6 2.4179(14)
In2 Cl4 2.4697(16)

loop_
_geom_torsion_atom_site_label_1
_geom_torsion_atom_site_label_2
_geom_torsion_atom_site_label_3
_geom_torsion_atom_site_label_4
_geom_torsion
N1 C1 C2 C3 1.5(10)
C1 C2 C3 C8 -0.4(9)
C1 C2 C3 C4 -177.1(6)
C2 C3 C4 C6 -171.7(7)
C8 C3 C4 C6 11.9(10)
C2 C3 C4 C5 66.8(9)
C8 C3 C4 C5 -109.6(7)
C2 C3 C4 C7 -52.4(9)
C8 C3 C4 C7 131.2(7)
C2 C3 C8 C9 -0.7(8)
C4 C3 C8 C9 175.9(5)
C3 C8 C9 N1 0.8(8)
C3 C8 C9 C10 -179.6(5)
N1 C9 C10 N2 3.3(6)
C8 C9 C10 N2 -176.3(4)
N1 C9 C10 C11 -176.7(4)
C8 C9 C10 C11 3.6(7)
N2 C10 C11 C12 0.4(8)
C9 C10 C11 C12 -179.5(5)
C10 C11 C12 C17 0.3(8)
C10 C11 C12 C13 -178.1(5)
C17 C12 C13 C16 -59.8(12)
C11 C12 C13 C16 118.6(11)
C17 C12 C13 C15 175.3(8)
C11 C12 C13 C15 -6.2(11)
C17 C12 C13 C14 60.0(10)
C11 C12 C13 C14 -121.6(8)
C11 C12 C17 C18 -1.0(9)
C13 C12 C17 C18 177.5(6)
C12 C17 C18 N2 0.9(10)
N3 C20 C21 C22 -0.1(9)
C20 C21 C22 C27 -1.0(8)
C20 C21 C22 C23 -178.7(5)
C27 C22 C23 C25 11.3(11)
C21 C22 C23 C25 -171.1(9)
C27 C22 C23 C24 134.7(7)
C21 C22 C23 C24 -47.7(9)
C27 C22 C23 C26 -107.8(8)
C21 C22 C23 C26 69.7(9)
C21 C22 C27 C28 0.9(8)
C23 C22 C27 C28 178.5(5)
C22 C27 C28 N3 0.3(8)
C22 C27 C28 C29 -176.5(5)
N3 C28 C29 N4 1.7(7)
C27 C28 C29 N4 178.7(5)
N3 C28 C29 C30 -176.6(4)
C27 C28 C29 C30 0.4(8)
N4 C29 C30 C31 -2.8(8)
C28 C29 C30 C31 175.4(5)
C29 C30 C31 C36 2.4(8)
C29 C30 C31 C32 -175.8(5)
C36 C31 C32 C34 173.3(5)
C30 C31 C32 C34 -8.5(7)
C36 C31 C32 C35 -68.0(7)
C30 C31 C32 C35 110.1(6)
C36 C31 C32 C33 52.1(7)
C30 C31 C32 C33 -129.8(6)
C30 C31 C36 C37 -1.2(8)
C32 C31 C36 C37 177.0(5)
C31 C36 C37 N4 0.4(9)
C2 C1 N1 C9 -1.3(9)
C2 C1 N1 In1 -174.8(5)
C8 C9 N1 C1 0.2(7)
C10 C9 N1 C1 -179.4(5)
C8 C9 N1 In1 174.0(4)
C10 C9 N1 In1 -5.6(5)
C17 C18 N2 C10 -0.2(9)
C17 C18 N2 In1 178.6(4)
C11 C10 N2 C18 -0.5(7)
C9 C10 N2 C18 179.4(5)
C11 C10 N2 In1 -179.4(4)
C9 C10 N2 In1 0.6(5)
C27 C28 N3 C20 -1.4(7)
C29 C28 N3 C20 175.6(5)
C27 C28 N3 In2 174.6(4)
C29 C28 N3 In2 -8.3(5)
C21 C20 N3 C28 1.3(8)
C21 C20 N3 In2 -174.4(4)
C36 C37 N4 C29 -0.7(9)
C36 C37 N4 In2 177.0(4)
C30 C29 N4 C37 1.9(7)
C28 C29 N4 C37 -176.4(5)
C30 C29 N4 In2 -175.9(4)
C28 C29 N4 In2 5.7(6)
C1 N1 In1 N2 177.8(5)
C9 N1 In1 N2 4.3(3)
C1 N1 In1 O1 -100.2(5)
C9 N1 In1 O1 86.3(4)
C1 N1 In1 Cl2 -14.2(5)
C9 N1 In1 Cl2 172.3(3)
C1 N1 In1 Cl1 86.6(5)
C9 N1 In1 Cl1 -86.9(3)
C1 N1 In1 Cl3 -149.8(4)
C9 N1 In1 Cl3 36.7(6)
C18 N2 In1 N1 178.7(5)
C10 N2 In1 N1 -2.5(3)
C18 N2 In1 O1 94.8(5)
C10 N2 In1 O1 -86.5(4)
C18 N2 In1 Cl2 134.0(4)
C10 N2 In1 Cl2 -47.2(6)
C18 N2 In1 Cl1 -93.2(4)
C10 N2 In1 Cl1 85.6(3)
C18 N2 In1 Cl3 7.8(4)
C10 N2 In1 Cl3 -173.5(3)
C19 O1 In1 N1 143.0(8)
C19 O1 In1 N2 -143.8(8)
C19 O1 In1 Cl2 47.0(8)
C19 O1 In1 Cl1 176.1(7)
C19 O1 In1 Cl3 -49.8(8)
C37 N4 In2 N3 175.0(5)
C29 N4 In2 N3 -7.3(3)
C37 N4 In2 O2 90.1(5)
C29 N4 In2 O2 -92.2(4)
C37 N4 In2 Cl5 146.5(4)
C29 N4 In2 Cl5 -35.7(6)
C37 N4 In2 Cl6 0.8(5)
C29 N4 In2 Cl6 178.5(3)
C37 N4 In2 Cl4 -97.5(4)
C29 N4 In2 Cl4 80.2(3)
C28 N3 In2 N4 8.3(3)
C20 N3 In2 N4 -175.9(5)
C28 N3 In2 O2 92.0(4)
C20 N3 In2 O2 -92.1(4)
C28 N3 In2 Cl5 -179.7(3)
C20 N3 In2 Cl5 -3.8(4)
C28 N3 In2 Cl6 30.1(7)
C20 N3 In2 Cl6 -154.0(4)
C28 N3 In2 Cl4 -82.1(3)
C20 N3 In2 Cl4 93.8(4)
C38 O2 In2 N4 -164.8(8)
C38 O2 In2 N3 122.6(8)
C38 O2 In2 Cl5 29.2(7)
C38 O2 In2 Cl6 -71.3(8)
C38 O2 In2 Cl4 153.7(8)
